data_9007516
loop_
_publ_author_name
'Baur, W. H.'
'Khan, A. A.'

_publ_section_title
;On the crystal chemistry of salt hydrates. VI. The crystal structures of
 disodium hydrogen orthoarsenate heptahydrate and of disodium hydrogen
 orthophosphate heptahydrate
;
_journal_name_full 'Acta Crystallographica, Section B'
_journal_page_first 1584
_journal_page_last 1596
_journal_paper_doi 10.1107/S0567740870004521
_journal_volume 26
_journal_year 1970
_chemical_formula_structural Na2HPO4*7H2O
_chemical_formula_sum 'H15 Na2 O11 P'
_space_group_IT_number 14
_symmetry_space_group_name_Hall '-P 2yn'
_symmetry_space_group_name_H-M 'P 1 21/n 1'
_cell_angle_alpha 90
_cell_angle_beta 95.61
_cell_angle_gamma 90
_cell_formula_units_Z 4
_cell_length_a 9.258
_cell_length_b 11.007
_cell_length_c 10.437
_cell_volume 1058.466
_database_code_amcsd 0009379
_exptl_crystal_density_diffrn 1.682
_cod_original_formula_sum 'Na2 P O11 H15'
_cod_database_code 9007516
_amcsd_formula_title Na2HPO4*7H2O

loop_
_space_group_symop_operation_xyz
x,y,z
1/2+x,1/2-y,1/2+z
1/2-x,1/2+y,1/2-z
-x,-y,-z

loop_
_atom_site_aniso_label
_atom_site_aniso_U_11
_atom_site_aniso_U_22
_atom_site_aniso_U_33
_atom_site_aniso_U_12
_atom_site_aniso_U_13
_atom_site_aniso_U_23
Na1 0.03066 0.02523 0.03389 -0.00247 0.01096 -0.00122
Na2 0.02821 0.03026 0.02542 0.00000 0.00606 0.00243
P 0.01471 0.01762 0.01448 0.00123 0.00000 0.00243
O1 0.01596 0.03529 0.02416 -0.00370 0.00485 -0.00122
O2 0.03066 0.03278 0.01815 0.00493 0.00364 0.00243
O3 0.02331 0.03910 0.02782 -0.00493 -0.00242 0.00122
O-H4 0.03436 0.03155 0.02782 -0.00745 0.01096 -0.00863
Wat5 0.02576 0.03278 0.02902 0.00123 0.00242 0.00000
Wat6 0.02946 0.04290 0.02782 -0.00123 0.00485 0.00243
Wat7 0.03312 0.03529 0.02175 0.00370 0.00000 0.00492
Wat8 0.03191 0.04922 0.03263 -0.00247 0.00242 -0.00122
Wat9 0.02576 0.03278 0.02416 0.00370 0.00000 -0.00243
Wat10 0.04051 0.03155 0.02782 -0.00123 -0.00364 0.00492
Wat11 0.03681 0.03406 0.02662 0.00622 0.00727 -0.00122

loop_
_atom_site_label
_atom_site_fract_x
_atom_site_fract_y
_atom_site_fract_z
_atom_site_type_symbol
_atom_site_attached_hydrogens
Na1 0.14040 0.10430 0.47560 Na 0
Na2 0.63380 0.10530 0.97710 Na 0
P 0.10240 0.26330 0.89550 P 0
O1 0.25640 0.25220 0.85400 O 0
O2 0.09970 0.24920 0.04030 O 0
O3 0.98990 0.18320 0.81900 O 0
O-H4 0.56130 0.09680 0.36120 O 1
Wat5 0.47590 0.25420 0.05720 O 2
Wat6 0.80410 0.25070 0.09510 O 2
Wat7 0.19440 0.25030 0.30980 O 2
Wat8 0.92120 0.02320 0.35180 O 2
Wat9 0.30630 0.98720 0.36800 O 2
Wat10 0.40820 0.03470 0.86180 O 2
Wat11 0.17810 0.00460 0.10850 O 2

loop_
_cod_changelog_entry_id
_cod_changelog_entry_author
_cod_changelog_entry_date
_cod_changelog_entry_text
1
;cod-tools version 3.8.0
Id: cif_guess_AMCSD_atom_types 9574 2023-05-10 09:00:05Z saulius
;
2023-05-10T18:50:49+03:00
;Derived atom types and hydrogen counts
from atom names that follow the AMCSD naming convention
(Wat == water, O-H == hydroxyl).
;
2
;cod-tools version 3.10.1
Id: cif_fix_AMCSD_aniso_labels 10200 2024-08-01 14:09:44Z saulius
;
2024-08-02T12:21:06+03:00
;Changed the following '_atom_site_aniso_label' values:
'OH4' -> 'O-H4'
;

loop_
_cod_related_entry_id
_cod_related_entry_database
_cod_related_entry_code
1 AMCSD 0009379
